data_4348723
loop_
_publ_author_name
'Milin, Eric'
'Bela\"id, Sabrina'
'Patinec, V\'eronique'
'Triki, Smail'
'Chastanet, Guillaume'
'Marchivie, Mathieu'

_publ_section_title
;
 Dinuclear Spin-Crossover Complexes Based on Tetradentate and Bridging
 Cyanocarbanion Ligands.
;
_journal_issue 17
_journal_name_full 'Inorganic chemistry'
_journal_page_first 9038
_journal_page_last 9046
_journal_paper_doi 10.1021/acs.inorgchem.6b01542
_journal_volume 55
_journal_year 2016
_chemical_formula_moiety 'C58 H40 Fe2 N20, 2(C H4 O)'
_chemical_formula_sum 'C60 H48 Fe2 N20 O2'
_chemical_formula_weight 1192.88
_space_group_crystal_system monoclinic
_space_group_IT_number 14
_space_group_name_Hall '-P 2yn'
_space_group_name_H-M_alt 'P 1 21/n 1'
_atom_sites_solution_hydrogens mixed
_audit_creation_date 2015-11-07
_audit_creation_method
;
Olex2 1.2
(compiled Sep 16 2015 11:44:03 for OlexSys, GUI svn.r5103)
;
_cell_angle_alpha 90
_cell_angle_beta 102.631(6)
_cell_angle_gamma 90
_cell_formula_units_Z 2
_cell_length_a 9.6690(10)
_cell_length_b 24.658(2)
_cell_length_c 11.5670(10)
_cell_measurement_temperature 100.15
_cell_volume 2691.0(4)
_computing_cell_refinement
;
CrysAlisPro, Agilent Technologies,
Version 1.171.37.34i (release 04-08-2014 CrysAlis171 .NET)
(compiled Aug  4 2014,14:34:23)
;
_computing_data_collection
;
CrysAlisPro, Agilent Technologies,
Version 1.171.37.34i (release 04-08-2014 CrysAlis171 .NET)
(compiled Aug  4 2014,14:34:23)
;
_computing_data_reduction
;
CrysAlisPro, Agilent Technologies,
Version 1.171.37.34i (release 04-08-2014 CrysAlis171 .NET)
(compiled Aug  4 2014,14:34:23)
;
_computing_molecular_graphics 'Olex2 (Dolomanov et al., 2009)'
_computing_publication_material 'Olex2 (Dolomanov et al., 2009)'
_computing_structure_refinement 'ShelXL (Sheldrick, 2015)'
_computing_structure_solution 'ShelXS (Sheldrick, 2008)'
_diffrn_ambient_temperature 100.15
_diffrn_detector 'CCD plate'
_diffrn_detector_area_resol_mean 8.3622
_diffrn_detector_type 'Sapphire2, large Be window'
_diffrn_measured_fraction_theta_full 0.997
_diffrn_measured_fraction_theta_max 0.997
_diffrn_measurement_device 'four-circle diffractometer'
_diffrn_measurement_method '\w and \f scans'
_diffrn_radiation_monochromator graphite
_diffrn_radiation_probe x-ray
_diffrn_radiation_type MoK\a
_diffrn_radiation_wavelength 0.71073
_diffrn_reflns_av_R_equivalents 0.1069
_diffrn_reflns_av_unetI/netI 0.0993
_diffrn_reflns_Laue_measured_fraction_full 0.997
_diffrn_reflns_Laue_measured_fraction_max 0.997
_diffrn_reflns_limit_h_max 11
_diffrn_reflns_limit_h_min -9
_diffrn_reflns_limit_k_max 29
_diffrn_reflns_limit_k_min -29
_diffrn_reflns_limit_l_max 13
_diffrn_reflns_limit_l_min -13
_diffrn_reflns_number 18396
_diffrn_reflns_point_group_measured_fraction_full 0.997
_diffrn_reflns_point_group_measured_fraction_max 0.997
_diffrn_reflns_theta_full 25.242
_diffrn_reflns_theta_max 25.252
_diffrn_reflns_theta_min 3.515
_diffrn_source 'Enhance (Mo) X-ray Source'
_diffrn_source_target Mo
_diffrn_source_type 'sealed X-ray tube'
_exptl_absorpt_coefficient_mu 0.606
_exptl_absorpt_correction_T_max 1
_exptl_absorpt_correction_T_min 0.37116
_exptl_absorpt_correction_type multi-scan
_exptl_absorpt_process_details
'CrysAlisPro, Agilent Technologies, Version 1.171.37.34i (release 04-08-2014 CrysAlis171 .NET) (compiled Aug 4 2014,14:34:23) Empirical absorption correction using spherical harmonics, implemented in SCALE3 ABSPACK scaling algorithm.'
_exptl_crystal_colour red
_exptl_crystal_colour_primary red
_exptl_crystal_density_diffrn 1.472
_exptl_crystal_description needle
_exptl_crystal_F_000 1232
_exptl_crystal_size_max 0.28
_exptl_crystal_size_mid 0.07
_exptl_crystal_size_min 0.06
_refine_diff_density_max 1.002
_refine_diff_density_min -0.632
_refine_diff_density_rms 0.085
_refine_ls_extinction_method none
_refine_ls_goodness_of_fit_ref 1.027
_refine_ls_hydrogen_treatment mixed
_refine_ls_matrix_type full
_refine_ls_number_parameters 389
_refine_ls_number_reflns 4864
_refine_ls_number_restraints 0
_refine_ls_restrained_S_all 1.027
_refine_ls_R_factor_all 0.0886
_refine_ls_R_factor_gt 0.0582
_refine_ls_shift/su_max 0.000
_refine_ls_shift/su_mean 0.000
_refine_ls_structure_factor_coef Fsqd
_refine_ls_weighting_details 'w=1/[\s^2^(Fo^2^)+(0.0499P)^2^] where P=(Fo^2^+2Fc^2^)/3'
_refine_ls_weighting_scheme calc
_refine_ls_wR_factor_gt 0.1231
_refine_ls_wR_factor_ref 0.1400
_reflns_Friedel_coverage 0.000
_reflns_number_gt 3455
_reflns_number_total 4864
_reflns_threshold_expression 'I > 2\s(I)'
_cod_data_source_file ic6b01542_si_002.cif
_cod_data_source_block compound2-100K
_cod_database_code 4348723
_shelxl_version_number 2013-4
_shelx_space_group_comment
;
The symmetry employed for this shelxl refinement is uniquely defined
by the following loop, which should always be used as a source of
symmetry information in preference to the above space-group names.
They are only intended as comments.
;
_shelx_estimated_absorpt_t_max 0.965
_shelx_estimated_absorpt_t_min 0.849
_olex2_refinement_description
;
1. Fixed Uiso
 At 1.2 times of:
  All C(H) groups, All C(H,H) groups
 At 1.5 times of:
  All C(H,H,H) groups, All O(H) groups
2.a Secondary CH2 refined with riding coordinates:
 C6(H6A,H6B), C7(H7A,H7B), C13(H13A,H13B)
2.b Aromatic/amide H refined with riding coordinates:
 C1(H1), C2(H2), C3(H3), C4(H4), C9(H9), C10(H10), C11(H11), C12(H12),
 C15(H15), C16(H16), C17(H17), C18(H18)
2.c Idealised Me refined as rotating group:
 C30(H30A,H30B,H30C)
2.d Idealised tetrahedral OH refined as rotating group:
 O1(H1A)
;
_olex2_submission_original_sample_id Compound2-100K
_olex2_submission_special_instructions 'No special instructions were received'

loop_
_space_group_symop_operation_xyz
'x, y, z'
'-x+1/2, y+1/2, -z+1/2'
'-x, -y, -z'
'x-1/2, -y-1/2, z-1/2'

loop_
_atom_site_label
_atom_site_type_symbol
_atom_site_fract_x
_atom_site_fract_y
_atom_site_fract_z
_atom_site_U_iso_or_equiv
_atom_site_adp_type
_atom_site_occupancy
_atom_site_site_symmetry_order
_atom_site_calc_flag
_atom_site_refinement_flags_posn
Fe1 Fe -0.04423(6) 0.62764(2) 0.34767(4) 0.01694(17) Uani 1 1 d .
N1 N 0.0567(3) 0.67941(12) 0.2580(3) 0.0233(8) Uani 1 1 d .
N2 N -0.1047(3) 0.59581(12) 0.1881(3) 0.0193(7) Uani 1 1 d .
N3 N -0.1926(3) 0.68392(11) 0.3252(3) 0.0183(7) Uani 1 1 d .
N4 N 0.0431(4) 0.66589(13) 0.5059(3) 0.0190(7) Uani 1 1 d .
H4A H -0.004(4) 0.6608(16) 0.558(3) 0.026(12) Uiso 1 1 d .
H4B H 0.121(5) 0.6516(19) 0.529(4) 0.054(17) Uiso 1 1 d .
N5 N 0.1076(3) 0.57369(12) 0.3803(3) 0.0195(7) Uani 1 1 d .
N6 N 0.1487(3) 0.42203(11) 0.5709(3) 0.0191(7) Uani 1 1 d .
N7 N 0.1802(4) 0.33949(14) 0.3327(3) 0.0334(9) Uani 1 1 d .
N8 N 0.6378(4) 0.36969(13) 0.4031(3) 0.0305(8) Uani 1 1 d .
N9 N 0.5593(4) 0.46096(14) 0.1601(3) 0.0308(8) Uani 1 1 d .
N10 N 0.4344(3) 0.60420(14) 0.3255(3) 0.0324(9) Uani 1 1 d .
C1 C -0.2133(4) 0.56129(15) 0.1494(3) 0.0233(9) Uani 1 1 d .
H1 H -0.2750 0.5528 0.2005 0.028 Uiso 1 1 calc R
C2 C -0.2380(4) 0.53790(15) 0.0390(3) 0.0278(10) Uani 1 1 d .
H2 H -0.3156 0.5138 0.0143 0.033 Uiso 1 1 calc R
C3 C -0.1488(4) 0.54991(16) -0.0352(4) 0.0295(10) Uani 1 1 d .
H3 H -0.1631 0.5336 -0.1112 0.035 Uiso 1 1 calc R
C4 C -0.0386(4) 0.58575(16) 0.0014(3) 0.0284(10) Uani 1 1 d .
H4 H 0.0218 0.5954 -0.0500 0.034 Uiso 1 1 calc R
C5 C -0.0174(4) 0.60757(16) 0.1148(3) 0.0253(9) Uani 1 1 d .
C6 C 0.1002(4) 0.64558(15) 0.1649(3) 0.0249(9) Uani 1 1 d .
H6A H 0.1209 0.6691 0.1015 0.030 Uiso 1 1 calc R
H6B H 0.1870 0.6249 0.1999 0.030 Uiso 1 1 calc R
C7 C -0.0495(4) 0.72122(15) 0.2008(3) 0.0271(10) Uani 1 1 d .
H7A H -0.0004 0.7560 0.1949 0.033 Uiso 1 1 calc R
H7B H -0.0947 0.7093 0.1195 0.033 Uiso 1 1 calc R
C8 C -0.1608(4) 0.72948(15) 0.2706(3) 0.0215(9) Uani 1 1 d .
C9 C -0.2302(4) 0.77795(16) 0.2783(3) 0.0279(10) Uani 1 1 d .
H9 H -0.2024 0.8100 0.2438 0.033 Uiso 1 1 calc R
C10 C -0.3401(4) 0.77934(16) 0.3368(3) 0.0303(10) Uani 1 1 d .
H10 H -0.3883 0.8124 0.3435 0.036 Uiso 1 1 calc R
C11 C -0.3792(4) 0.73242(15) 0.3852(3) 0.0272(9) Uani 1 1 d .
H11 H -0.4573 0.7321 0.4229 0.033 Uiso 1 1 calc R
C12 C -0.3024(4) 0.68534(15) 0.3780(3) 0.0240(9) Uani 1 1 d .
H12 H -0.3290 0.6529 0.4120 0.029 Uiso 1 1 calc R
C13 C 0.1849(4) 0.70569(16) 0.3341(3) 0.0275(10) Uani 1 1 d .
H13A H 0.2383 0.7257 0.2838 0.033 Uiso 1 1 calc R
H13B H 0.2480 0.6776 0.3788 0.033 Uiso 1 1 calc R
C14 C 0.1378(4) 0.74411(15) 0.4189(3) 0.0252(9) Uani 1 1 d .
C15 C 0.1518(5) 0.79993(16) 0.4094(3) 0.0328(11) Uani 1 1 d .
H15 H 0.2039 0.8143 0.3556 0.039 Uiso 1 1 calc R
C16 C 0.0907(5) 0.83477(17) 0.4773(4) 0.0402(12) Uani 1 1 d .
H16 H 0.1017 0.8728 0.4703 0.048 Uiso 1 1 calc R
C17 C 0.0134(5) 0.81463(16) 0.5557(4) 0.0335(11) Uani 1 1 d .
H17 H -0.0298 0.8388 0.6011 0.040 Uiso 1 1 calc R
C18 C -0.0003(4) 0.75913(15) 0.5673(3) 0.0247(9) Uani 1 1 d .
H18 H -0.0519 0.7450 0.6218 0.030 Uiso 1 1 calc R
C19 C 0.0612(4) 0.72425(15) 0.4995(3) 0.0215(9) Uani 1 1 d .
C20 C 0.3538(4) 0.46517(15) 0.3726(3) 0.0195(8) Uani 1 1 d .
C21 C 0.2440(4) 0.48413(14) 0.4270(3) 0.0168(8) Uani 1 1 d .
C22 C 0.3829(4) 0.40828(15) 0.3734(3) 0.0197(8) Uani 1 1 d .
C23 C 0.4314(4) 0.50011(15) 0.3146(3) 0.0213(9) Uani 1 1 d .
C24 C 0.1721(4) 0.53384(15) 0.4008(3) 0.0173(8) Uani 1 1 d .
C25 C 0.1926(4) 0.45010(14) 0.5077(3) 0.0168(8) Uani 1 1 d .
C26 C 0.2720(4) 0.37023(16) 0.3534(3) 0.0248(9) Uani 1 1 d .
C27 C 0.5234(5) 0.38719(16) 0.3869(3) 0.0274(10) Uani 1 1 d .
C28 C 0.5042(4) 0.47814(15) 0.2313(3) 0.0238(9) Uani 1 1 d .
C29 C 0.4321(4) 0.55719(16) 0.3230(3) 0.0230(9) Uani 1 1 d .
O1 O 0.1763(3) 0.59206(13) 0.8224(3) 0.0442(8) Uani 1 1 d .
H1A H 0.2575 0.5784 0.8435 0.066 Uiso 1 1 calc GR
C30 C 0.0987(5) 0.56333(18) 0.7247(4) 0.0397(12) Uani 1 1 d .
H30A H 0.0064 0.5808 0.6967 0.060 Uiso 1 1 calc GR
H30B H 0.0847 0.5259 0.7483 0.060 Uiso 1 1 calc GR
H30C H 0.1509 0.5633 0.6610 0.060 Uiso 1 1 calc GR

loop_
_atom_site_aniso_label
_atom_site_aniso_U_11
_atom_site_aniso_U_22
_atom_site_aniso_U_33
_atom_site_aniso_U_23
_atom_site_aniso_U_13
_atom_site_aniso_U_12
Fe1 0.0195(3) 0.0141(3) 0.0173(3) 0.0024(2) 0.0043(2) 0.0000(2)
N1 0.026(2) 0.0230(18) 0.0212(17) 0.0002(13) 0.0051(15) -0.0044(14)
N2 0.0202(18) 0.0182(17) 0.0192(16) 0.0065(13) 0.0038(14) 0.0015(13)
N3 0.0230(19) 0.0141(16) 0.0166(16) 0.0001(12) 0.0018(14) -0.0036(13)
N4 0.018(2) 0.0189(18) 0.0198(18) 0.0061(13) 0.0038(16) 0.0020(14)
N5 0.0239(19) 0.0193(18) 0.0189(17) 0.0007(13) 0.0122(14) -0.0036(14)
N6 0.0182(18) 0.0185(17) 0.0214(17) -0.0009(13) 0.0062(14) 0.0039(13)
N7 0.035(2) 0.029(2) 0.042(2) -0.0078(16) 0.0181(18) -0.0068(17)
N8 0.027(2) 0.035(2) 0.029(2) -0.0034(15) 0.0058(16) 0.0110(17)
N9 0.031(2) 0.036(2) 0.029(2) -0.0006(16) 0.0150(17) -0.0026(16)
N10 0.026(2) 0.028(2) 0.046(2) -0.0011(17) 0.0142(17) -0.0062(16)
C1 0.025(2) 0.021(2) 0.023(2) 0.0044(16) 0.0044(17) -0.0002(17)
C2 0.033(3) 0.018(2) 0.028(2) 0.0027(16) -0.0028(19) -0.0009(17)
C3 0.036(3) 0.026(2) 0.024(2) -0.0078(17) 0.002(2) 0.0030(19)
C4 0.037(3) 0.029(2) 0.022(2) 0.0031(17) 0.0113(19) 0.0054(19)
C5 0.029(2) 0.026(2) 0.020(2) 0.0014(16) 0.0040(18) 0.0040(18)
C6 0.026(2) 0.032(2) 0.019(2) 0.0031(16) 0.0097(17) -0.0017(18)
C7 0.035(3) 0.019(2) 0.025(2) 0.0063(16) 0.0004(18) -0.0042(18)
C8 0.023(2) 0.017(2) 0.021(2) -0.0007(15) -0.0036(17) -0.0027(16)
C9 0.033(3) 0.019(2) 0.027(2) 0.0033(17) -0.0053(19) -0.0054(18)
C10 0.032(3) 0.022(2) 0.033(2) 0.0007(18) -0.002(2) 0.0092(18)
C11 0.027(2) 0.023(2) 0.030(2) -0.0035(17) 0.0008(18) 0.0009(17)
C12 0.024(2) 0.017(2) 0.028(2) 0.0013(16) -0.0002(18) -0.0008(17)
C13 0.022(2) 0.034(2) 0.024(2) 0.0036(17) 0.0014(17) -0.0092(18)
C14 0.028(2) 0.020(2) 0.024(2) 0.0029(16) -0.0020(18) -0.0051(17)
C15 0.040(3) 0.031(2) 0.023(2) 0.0034(18) -0.0033(19) -0.015(2)
C16 0.060(3) 0.022(2) 0.032(3) 0.0029(19) -0.005(2) -0.016(2)
C17 0.046(3) 0.021(2) 0.029(2) -0.0051(17) -0.002(2) 0.001(2)
C18 0.028(2) 0.021(2) 0.022(2) 0.0016(16) -0.0006(18) -0.0020(17)
C19 0.024(2) 0.020(2) 0.018(2) 0.0002(15) -0.0009(17) -0.0019(16)
C20 0.017(2) 0.027(2) 0.0137(19) -0.0005(15) 0.0022(16) -0.0007(16)
C21 0.015(2) 0.0158(19) 0.0191(19) -0.0009(15) 0.0027(16) 0.0006(15)
C22 0.017(2) 0.020(2) 0.024(2) 0.0019(15) 0.0092(16) 0.0011(16)
C23 0.022(2) 0.023(2) 0.021(2) 0.0017(16) 0.0094(17) 0.0006(16)
C24 0.014(2) 0.022(2) 0.0162(19) -0.0008(15) 0.0057(15) -0.0066(16)
C25 0.016(2) 0.0163(19) 0.018(2) -0.0007(15) 0.0032(16) 0.0036(15)
C26 0.031(3) 0.025(2) 0.020(2) -0.0033(17) 0.0087(18) 0.0070(19)
C27 0.039(3) 0.022(2) 0.023(2) -0.0026(16) 0.0109(19) -0.0010(19)
C28 0.024(2) 0.024(2) 0.023(2) 0.0054(17) 0.0053(18) -0.0061(17)
C29 0.016(2) 0.029(2) 0.026(2) -0.0001(17) 0.0085(17) -0.0044(17)
O1 0.036(2) 0.043(2) 0.055(2) -0.0142(16) 0.0138(17) 0.0021(15)
C30 0.038(3) 0.035(3) 0.041(3) 0.002(2) -0.003(2) -0.002(2)

loop_
_atom_type_symbol
_atom_type_description
_atom_type_scat_dispersion_real
_atom_type_scat_dispersion_imag
_atom_type_scat_source
C C 0.0033 0.0016 'International Tables Vol C Tables 4.2.6.8 and 6.1.1.4'
H H 0.0000 0.0000 'International Tables Vol C Tables 4.2.6.8 and 6.1.1.4'
N N 0.0061 0.0033 'International Tables Vol C Tables 4.2.6.8 and 6.1.1.4'
O O 0.0106 0.0060 'International Tables Vol C Tables 4.2.6.8 and 6.1.1.4'
Fe Fe 0.3463 0.8444 'International Tables Vol C Tables 4.2.6.8 and 6.1.1.4'

loop_
_geom_angle_atom_site_label_1
_geom_angle_atom_site_label_2
_geom_angle_atom_site_label_3
_geom_angle
_geom_angle_site_symmetry_1
_geom_angle_site_symmetry_3
N1 Fe1 N4 90.95(13) . .
N2 Fe1 N1 81.30(12) . .
N2 Fe1 N4 171.69(14) . .
N3 Fe1 N1 84.68(13) . .
N3 Fe1 N2 95.67(12) . .
N3 Fe1 N4 86.56(13) . .
N5 Fe1 N1 95.87(12) . .
N5 Fe1 N2 88.07(12) . .
N5 Fe1 N3 176.26(12) . .
N5 Fe1 N4 89.73(13) . .
N6 Fe1 N1 177.66(13) 3_566 .
N6 Fe1 N2 97.07(12) 3_566 .
N6 Fe1 N3 93.83(12) 3_566 .
N6 Fe1 N4 90.76(13) 3_566 .
N6 Fe1 N5 85.74(12) 3_566 .
C6 N1 Fe1 105.1(2) . .
C6 N1 C7 109.8(3) . .
C6 N1 C13 109.7(3) . .
C7 N1 Fe1 107.4(2) . .
C13 N1 Fe1 113.6(2) . .
C13 N1 C7 111.1(3) . .
C1 N2 Fe1 127.6(3) . .
C1 N2 C5 118.3(3) . .
C5 N2 Fe1 113.8(2) . .
C8 N3 Fe1 114.3(3) . .
C12 N3 Fe1 125.9(2) . .
C12 N3 C8 118.4(3) . .
Fe1 N4 H4A 113(3) . .
Fe1 N4 H4B 105(3) . .
H4A N4 H4B 107(4) . .
C19 N4 Fe1 115.9(2) . .
C19 N4 H4A 106(3) . .
C19 N4 H4B 109(3) . .
C24 N5 Fe1 164.3(3) . .
C25 N6 Fe1 169.1(3) . 3_566
N2 C1 H1 118.8 . .
N2 C1 C2 122.5(4) . .
C2 C1 H1 118.8 . .
C1 C2 H2 120.5 . .
C1 C2 C3 119.0(4) . .
C3 C2 H2 120.5 . .
C2 C3 H3 120.2 . .
C2 C3 C4 119.7(4) . .
C4 C3 H3 120.2 . .
C3 C4 H4 120.6 . .
C3 C4 C5 118.8(4) . .
C5 C4 H4 120.6 . .
N2 C5 C4 121.7(4) . .
N2 C5 C6 114.7(3) . .
C4 C5 C6 123.6(4) . .
N1 C6 H6A 109.9 . .
N1 C6 H6B 109.9 . .
C5 C6 N1 108.7(3) . .
C5 C6 H6A 109.9 . .
C5 C6 H6B 109.9 . .
H6A C6 H6B 108.3 . .
N1 C7 H7A 109.4 . .
N1 C7 H7B 109.4 . .
H7A C7 H7B 108.0 . .
C8 C7 N1 111.1(3) . .
C8 C7 H7A 109.4 . .
C8 C7 H7B 109.4 . .
N3 C8 C7 113.7(3) . .
N3 C8 C9 121.5(4) . .
C9 C8 C7 124.7(4) . .
C8 C9 H9 120.3 . .
C10 C9 C8 119.3(4) . .
C10 C9 H9 120.3 . .
C9 C10 H10 120.4 . .
C11 C10 C9 119.3(4) . .
C11 C10 H10 120.4 . .
C10 C11 H11 120.7 . .
C10 C11 C12 118.7(4) . .
C12 C11 H11 120.7 . .
N3 C12 C11 122.5(4) . .
N3 C12 H12 118.7 . .
C11 C12 H12 118.7 . .
N1 C13 H13A 109.9 . .
N1 C13 H13B 109.9 . .
N1 C13 C14 109.0(3) . .
H13A C13 H13B 108.3 . .
C14 C13 H13A 109.9 . .
C14 C13 H13B 109.9 . .
C15 C14 C13 121.6(4) . .
C15 C14 C19 118.3(4) . .
C19 C14 C13 119.6(3) . .
C14 C15 H15 119.7 . .
C16 C15 C14 120.6(4) . .
C16 C15 H15 119.7 . .
C15 C16 H16 119.7 . .
C15 C16 C17 120.5(4) . .
C17 C16 H16 119.7 . .
C16 C17 H17 120.2 . .
C18 C17 C16 119.7(4) . .
C18 C17 H17 120.2 . .
C17 C18 H18 120.1 . .
C19 C18 C17 119.8(4) . .
C19 C18 H18 120.1 . .
C14 C19 N4 117.9(3) . .
C18 C19 N4 121.0(4) . .
C18 C19 C14 121.1(4) . .
C21 C20 C22 118.9(3) . .
C23 C20 C21 122.4(3) . .
C23 C20 C22 118.7(3) . .
C24 C21 C20 124.8(3) . .
C24 C21 C25 115.3(3) . .
C25 C21 C20 119.8(3) . .
C20 C22 C27 122.5(3) . .
C26 C22 C20 120.8(3) . .
C26 C22 C27 116.6(3) . .
C20 C23 C28 119.1(3) . .
C20 C23 C29 125.1(3) . .
C29 C23 C28 115.6(3) . .
N5 C24 C21 177.0(4) . .
N6 C25 C21 178.4(4) . .
N7 C26 C22 177.5(4) . .
N8 C27 C22 177.0(4) . .
N9 C28 C23 177.4(4) . .
N10 C29 C23 177.2(4) . .
C30 O1 H1A 109.5 . .
O1 C30 H30A 109.5 . .
O1 C30 H30B 109.5 . .
O1 C30 H30C 109.5 . .
H30A C30 H30B 109.5 . .
H30A C30 H30C 109.5 . .
H30B C30 H30C 109.5 . .

loop_
_geom_bond_atom_site_label_1
_geom_bond_atom_site_label_2
_geom_bond_distance
_geom_bond_site_symmetry_2
Fe1 N1 2.025(3) .
Fe1 N2 1.973(3) .
Fe1 N3 1.972(3) .
Fe1 N4 2.068(3) .
Fe1 N5 1.956(3) .
Fe1 N6 1.955(3) 3_566
N1 C6 1.493(5) .
N1 C7 1.503(5) .
N1 C13 1.501(5) .
N2 C1 1.350(5) .
N2 C5 1.352(5) .
N3 C8 1.357(5) .
N3 C12 1.336(5) .
N4 H4A 0.84(4) .
N4 H4B 0.82(5) .
N4 C19 1.454(5) .
N5 C24 1.160(4) .
N6 Fe1 1.955(3) 3_566
N6 C25 1.153(4) .
N7 C26 1.151(5) .
N8 C27 1.164(5) .
N9 C28 1.155(5) .
N10 C29 1.160(5) .
C1 H1 0.9500 .
C1 C2 1.374(5) .
C2 H2 0.9500 .
C2 C3 1.376(6) .
C3 H3 0.9500 .
C3 C4 1.377(5) .
C4 H4 0.9500 .
C4 C5 1.391(5) .
C5 C6 1.490(5) .
C6 H6A 0.9900 .
C6 H6B 0.9900 .
C7 H7A 0.9900 .
C7 H7B 0.9900 .
C7 C8 1.494(6) .
C8 C9 1.383(5) .
C9 H9 0.9500 .
C9 C10 1.379(6) .
C10 H10 0.9500 .
C10 C11 1.374(6) .
C11 H11 0.9500 .
C11 C12 1.391(5) .
C12 H12 0.9500 .
C13 H13A 0.9900 .
C13 H13B 0.9900 .
C13 C14 1.504(5) .
C14 C15 1.390(5) .
C14 C19 1.399(5) .
C15 H15 0.9500 .
C15 C16 1.382(6) .
C16 H16 0.9500 .
C16 C17 1.386(6) .
C17 H17 0.9500 .
C17 C18 1.384(5) .
C18 H18 0.9500 .
C18 C19 1.384(5) .
C20 C21 1.426(5) .
C20 C22 1.430(5) .
C20 C23 1.405(5) .
C21 C24 1.409(5) .
C21 C25 1.424(5) .
C22 C26 1.406(5) .
C22 C27 1.431(5) .
C23 C28 1.419(5) .
C23 C29 1.411(5) .
O1 H1A 0.8400 .
O1 C30 1.404(5) .
C30 H30A 0.9800 .
C30 H30B 0.9800 .
C30 H30C 0.9800 .

loop_
_geom_hbond_atom_site_label_D
_geom_hbond_atom_site_label_H
_geom_hbond_atom_site_label_A
_geom_hbond_distance_DH
_geom_hbond_distance_HA
_geom_hbond_distance_DA
_geom_hbond_angle_DHA
_geom_hbond_site_symmetry_A
O1 H1A N9 0.84 2.03 2.839(5) 161.9 3_666

loop_
_geom_torsion_atom_site_label_1
_geom_torsion_atom_site_label_2
_geom_torsion_atom_site_label_3
_geom_torsion_atom_site_label_4
_geom_torsion
Fe1 N1 C6 C5 40.7(3)
Fe1 N1 C7 C8 28.5(4)
Fe1 N1 C13 C14 -68.6(3)
Fe1 N2 C1 C2 -174.1(3)
Fe1 N2 C5 C4 175.9(3)
Fe1 N2 C5 C6 -4.6(4)
Fe1 N3 C8 C7 20.8(4)
Fe1 N3 C8 C9 -160.8(3)
Fe1 N3 C12 C11 161.4(3)
Fe1 N4 C19 C14 -54.6(4)
Fe1 N4 C19 C18 122.8(3)
N1 C7 C8 N3 -33.2(4)
N1 C7 C8 C9 148.5(4)
N1 C13 C14 C15 -111.3(4)
N1 C13 C14 C19 60.1(4)
N2 C1 C2 C3 0.2(6)
N2 C5 C6 N1 -25.0(5)
N3 C8 C9 C10 -4.1(6)
C1 N2 C5 C4 1.0(5)
C1 N2 C5 C6 -179.5(3)
C1 C2 C3 C4 -1.3(6)
C2 C3 C4 C5 2.2(6)
C3 C4 C5 N2 -2.2(6)
C3 C4 C5 C6 178.4(4)
C4 C5 C6 N1 154.4(4)
C5 N2 C1 C2 0.0(5)
C6 N1 C7 C8 142.2(3)
C6 N1 C13 C14 174.1(3)
C7 N1 C6 C5 -74.5(4)
C7 N1 C13 C14 52.5(4)
C7 C8 C9 C10 174.1(4)
C8 N3 C12 C11 -4.0(5)
C8 C9 C10 C11 -0.6(6)
C9 C10 C11 C12 2.7(6)
C10 C11 C12 N3 -0.4(6)
C12 N3 C8 C7 -172.1(3)
C12 N3 C8 C9 6.3(5)
C13 N1 C6 C5 163.2(3)
C13 N1 C7 C8 -96.2(4)
C13 C14 C15 C16 171.1(4)
C13 C14 C19 N4 6.3(5)
C13 C14 C19 C18 -171.1(3)
C14 C15 C16 C17 -0.5(6)
C15 C14 C19 N4 178.0(3)
C15 C14 C19 C18 0.6(6)
C15 C16 C17 C18 1.2(6)
C16 C17 C18 C19 -1.0(6)
C17 C18 C19 N4 -177.2(3)
C17 C18 C19 C14 0.1(6)
C19 C14 C15 C16 -0.4(6)
C21 C20 C22 C26 40.7(5)
C21 C20 C22 C27 -143.3(4)
C21 C20 C23 C28 -159.7(3)
C21 C20 C23 C29 13.5(6)
C22 C20 C21 C24 -157.9(3)
C22 C20 C21 C25 17.2(5)
C22 C20 C23 C28 18.1(5)
C22 C20 C23 C29 -168.8(4)
C23 C20 C21 C24 19.9(6)
C23 C20 C21 C25 -165.0(3)
C23 C20 C22 C26 -137.2(4)
C23 C20 C22 C27 38.8(5)
